data_4111205
loop_
_publ_author_name
'Andreas Franken'
'Thomas D. McGrath'
'F. Gordon A. Stone'

_publ_contact_author_address
; Department of Chemistry and Biochemistry
  Baylor University
  One Bear Place # 97348
  Waco
  TX, 76798-7348
  USA
;
_publ_contact_author_email Gordon_Stone@baylor.edu
_publ_contact_author_fax '+1 254 710 2403'
_publ_contact_author_name 'Prof. F. Gordon A. Stone'
_publ_contact_author_phone '+1 254 710 4427'
_publ_section_title
;
 Iridium-Iron-Monocarborane Clusters from Oxidative Insertion Reactions of
 [IrCl(CO)(PPh~3~)~2~] with Ferracarborane Anions
;
_journal_name_full 'Journal of the American Chemical Society'
_journal_page_first 16169
_journal_page_last 16177
_journal_paper_doi 10.1021/ja065042n
_journal_volume 128
_journal_year 2006
_chemical_formula_sum 'C24 H22 B6 Fe Ir O5 P'
_chemical_formula_weight 734.30
_chemical_name_systematic
; 
 ? 
;
_space_group_IT_number 33
_symmetry_cell_setting orthorhombic
_symmetry_space_group_name_Hall 'P 2c -2n'
_symmetry_space_group_name_H-M 'P n a 21'
_atom_sites_solution_hydrogens geom
_atom_sites_solution_primary direct
_atom_sites_solution_secondary difmap
_audit_creation_date ' 2006'
_audit_creation_method SHELXL-97
_audit_update_record
;
 ?
;
_cell_angle_alpha 90.00
_cell_angle_beta 90.00
_cell_angle_gamma 90.00
_cell_formula_units_Z 4
_cell_length_a 16.2805(14)
_cell_length_b 11.5155(10)
_cell_length_c 14.3930(13)
_cell_measurement_reflns_used 3586
_cell_measurement_temperature 110(2)
_cell_measurement_theta_max 25.88
_cell_measurement_theta_min 2.59
_cell_volume 2698.4(4)
_computing_cell_refinement 'Bruker APEX2 (Bruker, 2003)'
_computing_data_collection 'Bruker APEX2 (Bruker, 2003)'
_computing_data_reduction 'Bruker APEX2 (Bruker, 2003)'
_computing_molecular_graphics 'Bruker SHELXTL (Bruker, 2001)'
_computing_publication_material 'Bruker SHELXTL (Bruker, 2001)'
_computing_structure_refinement 'Bruker SHELXTL (Bruker, 2001)'
_computing_structure_solution 'Bruker SHELXTL (Bruker, 2001)'
_diffrn_ambient_temperature 110(2)
_diffrn_measured_fraction_theta_full 0.998
_diffrn_measured_fraction_theta_max 0.995
_diffrn_measurement_device_type 'Bruker-Nonius X8 APEX CCD area detector'
_diffrn_measurement_method 'phi and omega scans'
_diffrn_radiation_monochromator graphite
_diffrn_radiation_source 'fine-focus sealed tube'
_diffrn_radiation_type MoK\a
_diffrn_radiation_wavelength 0.71073
_diffrn_reflns_av_R_equivalents 0.0713
_diffrn_reflns_av_sigmaI/netI 0.1042
_diffrn_reflns_limit_h_max 22
_diffrn_reflns_limit_h_min -20
_diffrn_reflns_limit_k_max 13
_diffrn_reflns_limit_k_min -15
_diffrn_reflns_limit_l_max 19
_diffrn_reflns_limit_l_min -19
_diffrn_reflns_number 22514
_diffrn_reflns_theta_full 27.50
_diffrn_reflns_theta_max 29.20
_diffrn_reflns_theta_min 2.83
_exptl_absorpt_coefficient_mu 5.558
_exptl_absorpt_correction_T_max 0.888
_exptl_absorpt_correction_T_min 0.694
_exptl_absorpt_correction_type multi-scan
_exptl_absorpt_process_details 'SADABS (Bruker, 2003)'
_exptl_crystal_colour orange
_exptl_crystal_density_diffrn 1.808
_exptl_crystal_description plate
_exptl_crystal_F_000 1416
_exptl_crystal_size_max 0.07
_exptl_crystal_size_mid 0.06
_exptl_crystal_size_min 0.02
_refine_diff_density_max 1.379
_refine_diff_density_min -0.921
_refine_diff_density_rms 0.188
_refine_ls_abs_structure_details 'Flack H D (1983), Acta Cryst. A39, 876-881'
_refine_ls_abs_structure_Flack -0.004(8)
_refine_ls_extinction_method none
_refine_ls_goodness_of_fit_ref 0.942
_refine_ls_hydrogen_treatment constr
_refine_ls_matrix_type full
_refine_ls_number_parameters 343
_refine_ls_number_reflns 7074
_refine_ls_number_restraints 1
_refine_ls_restrained_S_all 0.942
_refine_ls_R_factor_all 0.0736
_refine_ls_R_factor_gt 0.0434
_refine_ls_shift/su_max 0.000
_refine_ls_shift/su_mean 0.000
_refine_ls_structure_factor_coef Fsqd
_refine_ls_weighting_details 'calc w=1/[\s^2^(Fo^2^)+(0.0000P)^2^+0.0000P] where P=(Fo^2^+2Fc^2^)/3'
_refine_ls_weighting_scheme calc
_refine_ls_wR_factor_gt 0.0623
_refine_ls_wR_factor_ref 0.0709
_reflns_number_gt 5244
_reflns_number_total 7074
_reflns_threshold_expression >2sigma(I)
_cod_data_source_file ja065042nsi20060713_084407.cif
_cod_data_source_block 3
_cod_database_code 4111205

loop_
_symmetry_equiv_pos_as_xyz
'x, y, z'
'-x, -y, z+1/2'
'x+1/2, -y+1/2, z'
'-x+1/2, y+1/2, z+1/2'

loop_
_atom_site_label
_atom_site_type_symbol
_atom_site_fract_x
_atom_site_fract_y
_atom_site_fract_z
_atom_site_U_iso_or_equiv
_atom_site_adp_type
_atom_site_occupancy
_atom_site_symmetry_multiplicity
_atom_site_calc_flag
_atom_site_refinement_flags
C1 C 0.0333(4) 0.3412(6) 0.0805(5) 0.0177(17) Uani 1 1 d .
H1 H 0.0349 0.3085 0.0073 0.021 Uiso 1 1 calc R
B2 B -0.0433(6) 0.4087(7) 0.1261(6) 0.019(2) Uani 1 1 d .
H2 H -0.1035 0.4194 0.0895 0.023 Uiso 1 1 calc R
B3 B 0.0525(5) 0.4722(7) 0.1060(5) 0.0155(17) Uani 1 1 d .
H3 H 0.0731 0.5375 0.0533 0.019 Uiso 1 1 calc R
B4 B 0.1085(6) 0.3215(7) 0.1493(5) 0.0188(18) Uani 1 1 d .
H4 H 0.1679 0.2816 0.1267 0.023 Uiso 1 1 calc R
B5 B 0.0093(5) 0.2627(7) 0.1692(6) 0.0163(19) Uani 1 1 d .
H5 H -0.0154 0.1723 0.1626 0.020 Uiso 1 1 calc R
B6 B -0.0101(5) 0.5182(8) 0.1952(6) 0.0171(17) Uani 1 1 d .
H6 H -0.0390 0.6055 0.2057 0.021 Uiso 1 1 calc R
Ir1 Ir 0.111346(13) 0.477187(18) 0.25816(3) 0.01158(6) Uani 1 1 d .
B8 B 0.0733(4) 0.2913(6) 0.2602(9) 0.0203(16) Uani 1 1 d .
H8 H 0.0994 0.2292 0.3124 0.024 Uiso 1 1 calc R
Fe1 Fe -0.03823(7) 0.37962(8) 0.28656(6) 0.0156(2) Uani 1 1 d .
C71 C 0.1810(5) 0.4099(6) 0.3547(5) 0.0204(17) Uani 1 1 d .
O71 O 0.2172(3) 0.3726(4) 0.4150(4) 0.0295(14) Uani 1 1 d .
C72 C 0.0792(4) 0.6151(6) 0.3237(5) 0.0177(17) Uani 1 1 d .
O72 O 0.0591(3) 0.6952(4) 0.3661(3) 0.0206(12) Uani 1 1 d .
C91 C -0.0126(5) 0.3083(7) 0.3945(6) 0.0224(18) Uani 1 1 d .
O91 O 0.0014(4) 0.2627(5) 0.4630(4) 0.0406(16) Uani 1 1 d .
C92 C -0.0872(5) 0.5040(6) 0.3386(5) 0.0198(18) Uani 1 1 d .
O92 O -0.1186(3) 0.5813(4) 0.3739(3) 0.0226(12) Uani 1 1 d .
C93 C -0.1320(4) 0.3065(6) 0.2712(7) 0.0205(19) Uani 1 1 d .
O93 O -0.1941(3) 0.2606(4) 0.2600(6) 0.0366(12) Uani 1 1 d .
P1 P 0.22276(12) 0.58032(16) 0.19029(12) 0.0128(4) Uani 1 1 d .
C111 C 0.2011(4) 0.7337(6) 0.1719(5) 0.0141(16) Uani 1 1 d .
C112 C 0.1227(5) 0.7720(6) 0.1487(5) 0.0211(18) Uani 1 1 d .
H112 H 0.0795 0.7172 0.1417 0.025 Uiso 1 1 calc R
C113 C 0.1068(5) 0.8894(6) 0.1357(5) 0.0234(18) Uani 1 1 d .
H113 H 0.0529 0.9148 0.1208 0.028 Uiso 1 1 calc R
C114 C 0.1694(6) 0.9688(7) 0.1445(5) 0.027(2) Uani 1 1 d .
H114 H 0.1585 1.0492 0.1363 0.033 Uiso 1 1 calc R
C115 C 0.2481(5) 0.9322(7) 0.1652(5) 0.0257(19) Uani 1 1 d .
H115 H 0.2912 0.9874 0.1707 0.031 Uiso 1 1 calc R
C116 C 0.2641(5) 0.8164(6) 0.1777(5) 0.0184(17) Uani 1 1 d .
H116 H 0.3186 0.7918 0.1906 0.022 Uiso 1 1 calc R
C121 C 0.3096(4) 0.5827(5) 0.2706(6) 0.0143(16) Uani 1 1 d .
C122 C 0.2992(5) 0.6343(7) 0.3564(5) 0.0223(18) Uani 1 1 d .
H122 H 0.2484 0.6713 0.3696 0.027 Uiso 1 1 calc R
C123 C 0.3590(5) 0.6343(6) 0.4233(5) 0.0226(18) Uani 1 1 d .
H123 H 0.3498 0.6715 0.4813 0.027 Uiso 1 1 calc R
C124 C 0.4335(5) 0.5791(6) 0.4054(5) 0.0250(19) Uani 1 1 d .
H124 H 0.4751 0.5775 0.4517 0.030 Uiso 1 1 calc R
C125 C 0.4467(5) 0.5272(7) 0.3214(5) 0.0270(18) Uani 1 1 d .
H125 H 0.4974 0.4891 0.3096 0.032 Uiso 1 1 calc R
C126 C 0.3853(4) 0.5299(5) 0.2514(10) 0.0197(16) Uani 1 1 d .
H126 H 0.3953 0.4963 0.1922 0.024 Uiso 1 1 calc R
C131 C 0.2630(4) 0.5271(6) 0.0800(4) 0.0142(15) Uani 1 1 d .
C132 C 0.2948(4) 0.4142(6) 0.0755(5) 0.0167(16) Uani 1 1 d .
H132 H 0.2937 0.3660 0.1290 0.020 Uiso 1 1 calc R
C133 C 0.3279(4) 0.3726(7) -0.0069(5) 0.0211(17) Uani 1 1 d .
H133 H 0.3505 0.2965 -0.0092 0.025 Uiso 1 1 calc R
C134 C 0.3281(5) 0.4407(6) -0.0846(5) 0.0169(17) Uani 1 1 d .
H134 H 0.3503 0.4114 -0.1410 0.020 Uiso 1 1 calc R
C135 C 0.2963(4) 0.5524(6) -0.0820(5) 0.0199(18) Uani 1 1 d .
H135 H 0.2969 0.5991 -0.1364 0.024 Uiso 1 1 calc R
C136 C 0.2638(4) 0.5958(6) -0.0007(5) 0.0158(16) Uani 1 1 d .
H136 H 0.2419 0.6722 0.0007 0.019 Uiso 1 1 calc R

loop_
_atom_site_aniso_label
_atom_site_aniso_U_11
_atom_site_aniso_U_22
_atom_site_aniso_U_33
_atom_site_aniso_U_23
_atom_site_aniso_U_13
_atom_site_aniso_U_12
C1 0.018(4) 0.020(4) 0.015(4) -0.006(3) 0.005(3) 0.002(3)
B2 0.024(5) 0.017(5) 0.017(4) 0.000(3) 0.000(4) 0.002(4)
B3 0.018(5) 0.014(4) 0.014(4) 0.001(4) 0.004(3) -0.003(4)
B4 0.023(5) 0.019(5) 0.014(4) -0.006(3) -0.006(4) -0.001(4)
B5 0.016(5) 0.007(4) 0.026(5) 0.002(4) 0.003(4) 0.003(4)
B6 0.013(4) 0.016(4) 0.023(4) -0.003(4) 0.001(3) 0.003(4)
Ir1 0.01160(11) 0.01113(10) 0.01200(10) -0.0004(2) 0.0000(2) -0.00008(11)
B8 0.015(4) 0.024(4) 0.022(4) -0.015(6) -0.002(6) -0.004(3)
Fe1 0.0139(5) 0.0145(5) 0.0184(6) -0.0020(4) 0.0029(4) -0.0008(4)
C71 0.017(5) 0.013(4) 0.031(5) 0.000(3) 0.001(4) -0.002(3)
O71 0.034(4) 0.025(3) 0.030(3) 0.007(3) -0.012(3) 0.001(3)
C72 0.012(4) 0.019(4) 0.022(4) -0.004(3) -0.005(3) -0.011(3)
O72 0.019(3) 0.019(3) 0.024(3) -0.013(2) 0.003(2) 0.001(2)
C91 0.025(5) 0.017(4) 0.024(4) -0.002(4) 0.010(4) 0.001(4)
O91 0.050(4) 0.046(4) 0.026(3) 0.019(3) 0.010(3) 0.013(3)
C92 0.018(4) 0.027(5) 0.015(4) -0.003(3) 0.000(3) -0.008(3)
O92 0.017(3) 0.024(3) 0.028(3) -0.007(2) 0.002(2) 0.000(2)
C93 0.020(4) 0.022(4) 0.020(5) -0.002(4) 0.010(4) 0.002(3)
O93 0.021(3) 0.041(3) 0.048(3) -0.015(5) 0.008(5) -0.008(2)
P1 0.0114(10) 0.0133(10) 0.0138(9) -0.0003(8) 0.0005(8) -0.0003(8)
C111 0.019(4) 0.011(4) 0.012(4) 0.000(3) 0.002(3) -0.004(3)
C112 0.017(5) 0.022(4) 0.024(4) -0.004(3) -0.001(3) -0.003(3)
C113 0.029(5) 0.014(4) 0.027(4) 0.002(3) -0.003(4) 0.007(4)
C114 0.045(6) 0.017(4) 0.020(4) 0.000(4) -0.004(4) 0.000(4)
C115 0.031(5) 0.020(4) 0.026(4) -0.001(4) -0.007(4) -0.011(4)
C116 0.017(4) 0.018(4) 0.020(4) -0.003(3) 0.002(3) 0.002(3)
C121 0.018(3) 0.008(3) 0.017(5) 0.007(3) -0.002(3) -0.008(2)
C122 0.014(4) 0.029(5) 0.024(4) -0.008(3) -0.006(3) 0.002(3)
C123 0.029(5) 0.028(5) 0.012(4) -0.003(3) 0.004(3) -0.002(4)
C124 0.026(5) 0.027(5) 0.022(4) -0.005(4) -0.007(4) -0.008(4)
C125 0.020(5) 0.029(5) 0.032(4) 0.001(4) -0.005(4) 0.005(4)
C126 0.015(3) 0.032(3) 0.013(4) -0.003(5) -0.005(4) 0.003(3)
C131 0.010(4) 0.016(4) 0.016(3) -0.004(3) -0.002(3) -0.002(3)
C132 0.013(4) 0.022(4) 0.015(4) 0.004(3) 0.001(3) -0.002(3)
C133 0.016(4) 0.026(5) 0.022(4) -0.012(3) -0.003(3) 0.001(3)
C134 0.021(5) 0.016(4) 0.013(4) -0.005(3) 0.008(3) -0.001(3)
C135 0.021(5) 0.021(5) 0.018(4) 0.005(3) 0.001(3) -0.006(3)
C136 0.011(4) 0.011(4) 0.026(4) 0.000(3) 0.005(3) 0.000(3)

loop_
_atom_type_symbol
_atom_type_description
_atom_type_scat_dispersion_real
_atom_type_scat_dispersion_imag
_atom_type_scat_source
C C 0.0033 0.0016 'International Tables Vol C Tables 4.2.6.8 and 6.1.1.4'
H H 0.0000 0.0000 'International Tables Vol C Tables 4.2.6.8 and 6.1.1.4'
B B 0.0013 0.0007 'International Tables Vol C Tables 4.2.6.8 and 6.1.1.4'
O O 0.0106 0.0060 'International Tables Vol C Tables 4.2.6.8 and 6.1.1.4'
P P 0.1023 0.0942 'International Tables Vol C Tables 4.2.6.8 and 6.1.1.4'
Fe Fe 0.3463 0.8444 'International Tables Vol C Tables 4.2.6.8 and 6.1.1.4'
Ir Ir -1.4442 7.9887 'International Tables Vol C Tables 4.2.6.8 and 6.1.1.4'

loop_
_geom_angle_atom_site_label_1
_geom_angle_atom_site_label_2
_geom_angle_atom_site_label_3
_geom_angle
B3 C1 B4 80.8(5)
B3 C1 B2 66.3(5)
B4 C1 B2 114.3(6)
B3 C1 B5 113.5(6)
B4 C1 B5 67.3(5)
B2 C1 B5 76.1(5)
C1 B2 B6 110.6(7)
C1 B2 B3 56.1(5)
B6 B2 B3 60.1(5)
C1 B2 B5 52.0(4)
B6 B2 B5 108.0(6)
B3 B2 B5 91.2(6)
C1 B2 Fe1 107.9(5)
B6 B2 Fe1 61.0(4)
B3 B2 Fe1 101.1(5)
B5 B2 Fe1 63.5(3)
C1 B3 B6 110.4(6)
C1 B3 B2 57.5(5)
B6 B3 B2 58.5(5)
C1 B3 B4 49.7(4)
B6 B3 B4 107.2(5)
B2 B3 B4 89.5(5)
C1 B3 Ir1 108.3(5)
B6 B3 Ir1 63.1(4)
B2 B3 Ir1 102.5(4)
B4 B3 Ir1 64.2(3)
C1 B4 B8 110.4(6)
C1 B4 B5 57.0(5)
B8 B4 B5 58.2(5)
C1 B4 B3 49.5(4)
B8 B4 B3 107.6(5)
B5 B4 B3 88.2(5)
C1 B4 Ir1 108.5(5)
B8 B4 Ir1 63.3(3)
B5 B4 Ir1 101.5(5)
B3 B4 Ir1 64.7(3)
C1 B5 B8 110.6(7)
C1 B5 B4 55.7(4)
B8 B5 B4 59.7(5)
C1 B5 B2 51.9(4)
B8 B5 B2 109.9(6)
B4 B5 B2 91.1(5)
C1 B5 Fe1 109.6(5)
B8 B5 Fe1 61.8(4)
B4 B5 Fe1 101.7(5)
B2 B5 Fe1 65.7(3)
B2 B6 B3 61.5(5)
B2 B6 Fe1 74.6(4)
B3 B6 Fe1 111.0(5)
B2 B6 Ir1 111.3(5)
B3 B6 Ir1 73.3(4)
Fe1 B6 Ir1 77.2(3)
C72 Ir1 C71 97.9(3)
C72 Ir1 B6 77.4(3)
C71 Ir1 B6 152.8(3)
C72 Ir1 B8 135.5(3)
C71 Ir1 B8 76.8(4)
B6 Ir1 B8 87.9(3)
C72 Ir1 P1 89.8(2)
C71 Ir1 P1 92.7(2)
B6 Ir1 P1 113.8(2)
B8 Ir1 P1 134.2(2)
C72 Ir1 B4 160.2(3)
C71 Ir1 B4 100.4(3)
B6 Ir1 B4 82.8(3)
B8 Ir1 B4 44.0(4)
P1 Ir1 B4 96.9(2)
C72 Ir1 B3 111.1(3)
C71 Ir1 B3 151.0(3)
B6 Ir1 B3 43.6(3)
B8 Ir1 B3 83.0(4)
P1 Ir1 B3 86.6(2)
B4 Ir1 B3 51.0(3)
C72 Ir1 Fe1 91.4(2)
C71 Ir1 Fe1 104.4(2)
B6 Ir1 Fe1 49.6(2)
B8 Ir1 Fe1 49.52(18)
P1 Ir1 Fe1 162.45(5)
B4 Ir1 Fe1 76.7(2)
B3 Ir1 Fe1 76.6(2)
B5 B8 B4 62.2(6)
B5 B8 Fe1 72.9(4)
B4 B8 Fe1 110.6(6)
B5 B8 Ir1 110.2(6)
B4 B8 Ir1 72.7(4)
Fe1 B8 Ir1 77.2(2)
C93 Fe1 C92 92.8(3)
C93 Fe1 C91 95.2(4)
C92 Fe1 C91 96.1(3)
C93 Fe1 B8 119.5(3)
C92 Fe1 B8 146.8(3)
C91 Fe1 B8 74.8(4)
C93 Fe1 B6 118.1(4)
C92 Fe1 B6 75.8(3)
C91 Fe1 B6 145.8(3)
B8 Fe1 B6 93.7(4)
C93 Fe1 B5 85.4(3)
C92 Fe1 B5 157.1(3)
C91 Fe1 B5 106.8(4)
B8 Fe1 B5 45.3(4)
B6 Fe1 B5 85.0(3)
C93 Fe1 B2 85.0(4)
C92 Fe1 B2 106.3(3)
C91 Fe1 B2 157.5(3)
B8 Fe1 B2 85.5(4)
B6 Fe1 B2 44.4(3)
B5 Fe1 B2 50.8(3)
C93 Fe1 Ir1 163.6(3)
C92 Fe1 Ir1 97.5(2)
C91 Fe1 Ir1 96.4(3)
B8 Fe1 Ir1 53.25(19)
B6 Fe1 Ir1 53.2(2)
B5 Fe1 Ir1 80.2(2)
B2 Fe1 Ir1 79.8(2)
O71 C71 Ir1 175.3(7)
O72 C72 Ir1 177.2(7)
O91 C91 Fe1 178.2(8)
O92 C92 Fe1 178.1(6)
O93 C93 Fe1 178.5(8)
C111 P1 C131 105.6(3)
C111 P1 C121 103.1(3)
C131 P1 C121 106.1(3)
C111 P1 Ir1 113.4(2)
C131 P1 Ir1 117.6(2)
C121 P1 Ir1 109.8(2)
C112 C111 C116 118.0(7)
C112 C111 P1 121.4(6)
C116 C111 P1 120.6(6)
C113 C112 C111 120.8(7)
C114 C113 C112 119.7(8)
C113 C114 C115 120.3(8)
C116 C115 C114 120.0(8)
C115 C116 C111 121.0(7)
C122 C121 C126 118.1(8)
C122 C121 P1 118.5(5)
C126 C121 P1 123.3(8)
C123 C122 C121 122.8(7)
C122 C123 C124 119.3(7)
C125 C124 C123 120.0(7)
C124 C125 C126 120.5(8)
C121 C126 C125 119.3(11)
C132 C131 C136 118.8(6)
C132 C131 P1 119.0(5)
C136 C131 P1 122.3(5)
C133 C132 C131 120.2(7)
C134 C133 C132 120.1(7)
C133 C134 C135 120.6(7)
C136 C135 C134 120.2(7)
C135 C136 C131 120.1(6)

loop_
_geom_bond_atom_site_label_1
_geom_bond_atom_site_label_2
_geom_bond_distance
C1 B3 1.583(10)
C1 B4 1.590(11)
C1 B2 1.609(11)
C1 B5 1.612(11)
B2 B6 1.695(12)
B2 B3 1.747(12)
B2 B5 1.986(12)
B2 Fe1 2.335(8)
B3 B6 1.723(11)
B3 B4 2.056(12)
B3 Ir1 2.391(8)
B4 B8 1.731(15)
B4 B5 1.774(12)
B4 Ir1 2.382(8)
B5 B8 1.705(14)
B5 Fe1 2.294(8)
B6 Fe1 2.119(9)
B6 Ir1 2.226(8)
Ir1 C72 1.920(7)
Ir1 C71 1.954(8)
Ir1 B8 2.229(7)
Ir1 P1 2.3780(19)
Ir1 Fe1 2.7128(11)
B8 Fe1 2.116(7)
Fe1 C93 1.758(7)
Fe1 C92 1.803(8)
Fe1 C91 1.806(8)
C71 O71 1.133(8)
C72 O72 1.154(8)
C91 O91 1.140(9)
C92 O92 1.145(8)
C93 O93 1.152(7)
P1 C111 1.820(7)
P1 C131 1.824(7)
P1 C121 1.827(8)
C111 C112 1.391(10)
C111 C116 1.402(9)
C112 C113 1.390(9)
C113 C114 1.374(11)
C114 C115 1.381(12)
C115 C116 1.371(9)
C121 C122 1.381(10)
C121 C126 1.401(9)
C122 C123 1.369(10)
C123 C124 1.393(10)
C124 C125 1.366(10)
C125 C126 1.420(12)
C131 C132 1.401(9)
C131 C136 1.405(9)
C132 C133 1.388(9)
C133 C134 1.367(10)
C134 C135 1.387(10)
C135 C136 1.377(9)
